data_2001895
loop_
_publ_author_name
'Durruthy, O.'
'Pom\'es, R.'
'Fajardo, F.'
'Dago, A.'

_publ_section_title
;
 Structure of ethyl
 5-(2,2,2-trichloro-1-hydroxyethyl)furan-2-carboxylate
;
_journal_issue 3
_journal_name_full 'Acta Crystallographica Section C'
_journal_page_first 559
_journal_page_last 560
_journal_paper_doi 10.1107/S0108270192006991
_journal_volume 49
_journal_year 1993
_chemical_formula_sum 'C9 H9 Cl3 O4'
_chemical_formula_weight 287.5
_symmetry_cell_setting orthorhombic
_symmetry_space_group_name_H-M 'P b c a'
_cell_angle_alpha 90
_cell_angle_beta 90
_cell_angle_gamma 90
_cell_formula_units_Z 8
_cell_length_a 23.01(4)
_cell_length_b 13.910(10)
_cell_length_c 7.58(4)
_cell_volume 2426(14)
_diffrn_radiation_type Mo
_diffrn_radiation_wavelength 0.71069
_exptl_absorpt_coefficient_mu 0.7516
_exptl_crystal_density_diffrn 1.570(10)
_exptl_crystal_F_000 1168
_cod_data_source_file ab0277.cif
_cod_data_source_block ab0277_structure_1_of_1
_cod_database_code 2001895

loop_
_atom_site_label
_atom_site_fract_x
_atom_site_fract_y
_atom_site_fract_z
_atom_site_U_iso_or_equiv
C(1) .3562(7) .4328(10) .365(2) .0548(119)
C(2) .3133(8) .5038(11) .452(3) .0429(121)
C(3) .3171(8) .6045(11) .3853(18) .0328(112)
C(4) .2791(9) .6609(15) .301(2) .0480(152)
C(5) .3038(8) .7545(16) .282(2) .0474(128)
C(6) .3555(8) .7482(12) .366(2) .0401(117)
C(7) .3988(8) .8222(15) .391(2) .0478(135)
C(8) .4851(11) .8692(18) .525(4) .0867(220)
C(9) .5206(13) .833(2) .673(4) 1.198(235)
Cl(1) .3414(2) .3164(3) .4433(7) .0.828(35)
Cl(2) .4285(2) .4617(3) .4178(6) .0.709(34)
Cl(3) .3459(2) .4370(3) .1379(5) .0.825(41)
O(1) .3184(5) .5013(8) .635(2) .0.670(104)
O(2) .3643(5) .6568(8) .4320(12) .0456(81)
O(3) .4410(5) .7948(7) .4972(13) .0553(77)
O(4) .3965(6) .9014(9) .3270(14) .0729(27)
H(1) .275(12) .472(17) .41(4) ?
H(2) .315(9) .470(16) .73(3) ?
H(3) .242(5) .645(8) .257(13) ?
H(4) .291(6) .819(9) .222(16) ?
H(5) .513(11) .839(18) .46(3) ?
H(6) .474(8) .930(9) .56(2) ?
H(7) .514(9) .819(15) .81(3) ?
H(8) .546(6) .871(9) .680(15) ?
H(9) .550(7) .778(13) .63(2) ?

loop_
_geom_angle_atom_site_label_1
_geom_angle_atom_site_label_2
_geom_angle_atom_site_label_3
_geom_angle
C(3) O(2) C(6) 106.0(10)
C(7) O(3) C(8) 113.0(10)
Cl(2) C(1) Cl(3) 110.0(10)
Cl(1) C(1) Cl(3) 110.0(10)
Cl(1) C(1) Cl(2) 108.0(10)
Cl(3) C(1) C(2) 108.0(10)
Cl(2) C(1) C(2) 111.0(10)
Cl(1) C(1) C(2) 109.0(10)
O(1) C(2) C(1) 111.0(10)
C(1) C(2) C(3) 115.0(10)
O(1) C(2) C(3) 111.0(10)
O(2) C(3) C(2) 117.0(10)
C(2) C(3) C(4) 132(2)
O(2) C(3) C(4) 109.0(10)
C(3) C(4) C(5) 109(2)
C(4) C(5) C(6) 104(2)
O(2) C(6) C(5) 111.0(10)
C(5) C(6) C(7) 129(2)
O(2) C(6) C(7) 120.0(10)
O(4) C(7) C(6) 124(2)
O(3) C(7) C(6) 113.0(10)
O(3) C(7) O(4) 123(2)
O(3) C(8) C(9) 104(2)

loop_
_geom_bond_atom_site_label_1
_geom_bond_atom_site_label_2
_geom_bond_distance
Cl(1) C(1) 1.757(15)
Cl(2) C(1) 1.757(17)
Cl(3) C(1) 1.739(18)
O(1) C(2) 1.39(3)
O(2) C(3) 1.35(2)
O(2) C(6) 1.38(2)
O(3) C(7) 1.31(2)
O(3) C(8) 1.46(3)
C(5) C(6) 1.35(3)
C(6) C(7) 1.45(3)
C(8) C(9) 1.47(4)
O(4) C(7) 1.21(2)
C(1) C(2) 1.55(2)
C(2) C(3) 1.49(2)
C(3) C(4) 1.34(3)
C(4) C(5) 1.43(3)
